data_2212002
loop_
_publ_author_name
'Yu-Liang Zhang'
'Xiao-Hui Li'

_publ_section_title
;
 <i>N</i>-Benzyl-2-(4-nitrophenoxy)acetamide
;
_journal_coeditor_code AT2204
_journal_issue 2
_journal_name_full 'Acta Crystallographica Section E'
_journal_page_first o752
_journal_page_last o753
_journal_paper_doi 10.1107/S1600536807001341
_journal_volume 63
_journal_year 2007
_chemical_formula_iupac 'C15 H14 N2 O4'
_chemical_formula_moiety 'C15 H14 N2 O4'
_chemical_formula_sum 'C15 H14 N2 O4'
_chemical_formula_weight 286.28
_chemical_name_systematic
;
N-Benzyl-2-(4-nitrophenoxy)acetamide
;
_space_group_IT_number 2
_symmetry_cell_setting triclinic
_symmetry_space_group_name_Hall '-P 1'
_symmetry_space_group_name_H-M 'P -1'
_atom_sites_solution_hydrogens geom
_atom_sites_solution_primary direct
_atom_sites_solution_secondary difmap
_audit_creation_method SHELXL-97
_cell_angle_alpha 96.397(3)
_cell_angle_beta 92.116(3)
_cell_angle_gamma 98.070(3)
_cell_formula_units_Z 4
_cell_length_a 5.821(2)
_cell_length_b 8.960(3)
_cell_length_c 26.909(3)
_cell_measurement_reflns_used 2372
_cell_measurement_temperature 298(2)
_cell_measurement_theta_max 24.5
_cell_measurement_theta_min 2.3
_cell_volume 1378.9(7)
_computing_cell_refinement 'SAINT (Bruker, 1998)'
_computing_data_collection 'SMART (Bruker, 1998)'
_computing_data_reduction SAINT
_computing_molecular_graphics 'SHELXTL (Sheldrick, 1997b)'
_computing_publication_material SHELXTL
_computing_structure_refinement 'SHELXL97 (Sheldrick, 1997a)'
_computing_structure_solution 'SHELXS97 (Sheldrick, 1997a)'
_diffrn_ambient_temperature 298(2)
_diffrn_measured_fraction_theta_full 0.974
_diffrn_measured_fraction_theta_max 0.974
_diffrn_measurement_device_type 'Bruker SMART CCD area-detector'
_diffrn_measurement_method '\f and \w'
_diffrn_radiation_monochromator graphite
_diffrn_radiation_source 'fine-focus sealed tube'
_diffrn_radiation_type MoK\a
_diffrn_radiation_wavelength 0.71073
_diffrn_reflns_av_R_equivalents 0.0286
_diffrn_reflns_av_sigmaI/netI 0.0688
_diffrn_reflns_limit_h_max 7
_diffrn_reflns_limit_h_min -7
_diffrn_reflns_limit_k_max 10
_diffrn_reflns_limit_k_min -11
_diffrn_reflns_limit_l_max 33
_diffrn_reflns_limit_l_min -22
_diffrn_reflns_number 8165
_diffrn_reflns_theta_full 26.50
_diffrn_reflns_theta_max 26.50
_diffrn_reflns_theta_min 1.53
_diffrn_standards_decay_% 0
_diffrn_standards_number 0
_exptl_absorpt_coefficient_mu 0.102
_exptl_absorpt_correction_T_max 0.9809
_exptl_absorpt_correction_T_min 0.9528
_exptl_absorpt_correction_type multi-scan
_exptl_absorpt_process_details '(SADABS; Sheldrick, 1996)'
_exptl_crystal_colour yellow
_exptl_crystal_density_diffrn 1.379
_exptl_crystal_density_method 'not measured'
_exptl_crystal_description block
_exptl_crystal_F_000 600
_exptl_crystal_size_max 0.48
_exptl_crystal_size_mid 0.46
_exptl_crystal_size_min 0.19
_refine_diff_density_max 0.160
_refine_diff_density_min -0.157
_refine_ls_extinction_coef 0.0164(16)
_refine_ls_extinction_expression Fc^*^=kFc[1+0.001xFc^2^\l^3^/sin(2\q)]^-1/4^
_refine_ls_extinction_method SHELXL97
_refine_ls_goodness_of_fit_ref 0.991
_refine_ls_hydrogen_treatment constr
_refine_ls_matrix_type full
_refine_ls_number_parameters 380
_refine_ls_number_reflns 5596
_refine_ls_number_restraints 0
_refine_ls_restrained_S_all 0.991
_refine_ls_R_factor_all 0.1093
_refine_ls_R_factor_gt 0.0481
_refine_ls_shift/su_max 0.000
_refine_ls_shift/su_mean 0.000
_refine_ls_structure_factor_coef Fsqd
_refine_ls_weighting_details 'calc w=1/[\s^2^(Fo^2^)+(0.0511P)^2^] where P=(Fo^2^+2Fc^2^)/3'
_refine_ls_weighting_scheme calc
_refine_ls_wR_factor_gt 0.1020
_refine_ls_wR_factor_ref 0.1300
_reflns_number_gt 2885
_reflns_number_total 5596
_reflns_threshold_expression I>2\s(I)
_cod_data_source_file at2204.cif
_cod_data_source_block I
_cod_original_cell_volume 1379.0(7)
_cod_database_code 2212002
_cod_database_fobs_code 2212002

loop_
_symmetry_equiv_pos_as_xyz
'x, y, z'
'-x, -y, -z'

loop_
_atom_site_type_symbol
_atom_site_label
_atom_site_fract_x
_atom_site_fract_y
_atom_site_fract_z
_atom_site_U_iso_or_equiv
_atom_site_adp_type
_atom_site_calc_flag
_atom_site_refinement_flags
_atom_site_occupancy
O O1 0.4420(3) 0.16512(17) 0.25666(6) 0.0607(5) Uani d . 1
O O2 0.5887(3) 0.44600(17) 0.17662(6) 0.0580(5) Uani d . 1
O O3 0.5393(4) 0.7992(3) -0.00817(7) 0.0970(7) Uani d . 1
O O4 0.1953(4) 0.6789(2) -0.01445(8) 0.0984(7) Uani d . 1
O O5 0.0881(3) 0.60285(18) 0.23664(7) 0.0757(6) Uani d . 1
O O6 0.5682(3) 0.83668(18) 0.30762(6) 0.0595(5) Uani d . 1
O O7 0.5059(4) 1.2628(3) 0.50351(8) 0.1147(9) Uani d . 1
O O8 0.1608(5) 1.1455(3) 0.49740(9) 0.1167(9) Uani d . 1
N N1 0.7641(3) 0.33481(19) 0.25186(6) 0.0471(5) Uani d . 1
H H1 0.8233 0.4134 0.2385 0.057 Uiso calc R 1
N N2 0.3885(5) 0.7093(2) 0.00606(8) 0.0628(6) Uani d . 1
N N3 0.1875(3) 0.8564(2) 0.24511(7) 0.0501(5) Uani d . 1
H H3 0.2945 0.9310 0.2554 0.060 Uiso calc R 1
N N4 0.3558(5) 1.1666(3) 0.48283(9) 0.0745(7) Uani d . 1
C C1 0.5497(4) 0.2709(2) 0.23749(8) 0.0438(6) Uani d . 1
C C2 0.4319(4) 0.3317(2) 0.19511(8) 0.0485(6) Uani d . 1
H H2A 0.3813 0.2501 0.1685 0.058 Uiso calc R 1
H H2B 0.2960 0.3738 0.2067 0.058 Uiso calc R 1
C C3 0.5256(4) 0.5045(2) 0.13427(8) 0.0452(6) Uani d . 1
C C4 0.3091(4) 0.4720(3) 0.11031(9) 0.0522(6) Uani d . 1
H H4 0.1932 0.4055 0.1225 0.063 Uiso calc R 1
C C5 0.2659(4) 0.5392(3) 0.06799(9) 0.0551(6) Uani d . 1
H H5 0.1202 0.5182 0.0513 0.066 Uiso calc R 1
C C6 0.4383(4) 0.6371(2) 0.05063(8) 0.0474(6) Uani d . 1
C C7 0.6552(4) 0.6713(3) 0.07424(9) 0.0535(6) Uani d . 1
H H7 0.7700 0.7388 0.0621 0.064 Uiso calc R 1
C C8 0.6990(4) 0.6031(2) 0.11628(9) 0.0524(6) Uani d . 1
H H8 0.8455 0.6234 0.1326 0.063 Uiso calc R 1
C C9 0.9033(4) 0.2774(2) 0.28921(8) 0.0524(6) Uani d . 1
H H9A 1.0517 0.2632 0.2756 0.063 Uiso calc R 1
H H9B 0.8259 0.1786 0.2954 0.063 Uiso calc R 1
C C10 0.9478(4) 0.3771(2) 0.33854(8) 0.0460(6) Uani d . 1
C C11 1.1432(4) 0.3710(3) 0.36829(10) 0.0622(7) Uani d . 1
H H11 1.2508 0.3092 0.3570 0.075 Uiso calc R 1
C C12 1.1807(5) 0.4558(3) 0.41473(11) 0.0788(9) Uani d . 1
H H12 1.3124 0.4497 0.4346 0.095 Uiso calc R 1
C C13 1.0262(6) 0.5483(3) 0.43159(10) 0.0750(8) Uani d . 1
H H13 1.0529 0.6060 0.4627 0.090 Uiso calc R 1
C C14 0.8323(5) 0.5557(3) 0.40251(11) 0.0773(8) Uani d . 1
H H14 0.7257 0.6181 0.4139 0.093 Uiso calc R 1
C C15 0.7940(4) 0.4706(3) 0.35620(9) 0.0633(7) Uani d . 1
H H15 0.6615 0.4767 0.3366 0.076 Uiso calc R 1
C C16 0.2190(4) 0.7182(3) 0.25354(8) 0.0514(6) Uani d . 1
C C17 0.4291(4) 0.7004(3) 0.28526(9) 0.0614(7) Uani d . 1
H H17A 0.3776 0.6407 0.3118 0.074 Uiso calc R 1
H H17B 0.5267 0.6425 0.2647 0.074 Uiso calc R 1
C C18 0.5048(4) 0.9079(3) 0.35164(9) 0.0492(6) Uani d . 1
C C19 0.6704(4) 1.0218(3) 0.37482(9) 0.0586(7) Uani d . 1
H H19 0.8145 1.0416 0.3612 0.070 Uiso calc R 1
C C20 0.6227(5) 1.1060(3) 0.41794(10) 0.0644(7) Uani d . 1
H H20 0.7334 1.1835 0.4336 0.077 Uiso calc R 1
C C21 0.4104(5) 1.0746(3) 0.43764(9) 0.0557(6) Uani d . 1
C C22 0.2469(4) 0.9583(3) 0.41602(9) 0.0598(7) Uani d . 1
H H22 0.1054 0.9363 0.4305 0.072 Uiso calc R 1
C C23 0.2947(4) 0.8733(3) 0.37211(9) 0.0587(7) Uani d . 1
H H23 0.1856 0.7941 0.3569 0.070 Uiso calc R 1
C C24 -0.0198(4) 0.8876(3) 0.21925(8) 0.0540(6) Uani d . 1
H H24A -0.0919 0.9586 0.2413 0.065 Uiso calc R 1
H H24B -0.1281 0.7940 0.2131 0.065 Uiso calc R 1
C C25 0.0165(4) 0.9513(2) 0.17036(8) 0.0428(5) Uani d . 1
C C26 0.1980(4) 0.9251(2) 0.14061(8) 0.0484(6) Uani d . 1
H H26 0.3076 0.8676 0.1512 0.058 Uiso calc R 1
C C27 0.2186(4) 0.9833(3) 0.09516(9) 0.0573(7) Uani d . 1
H H27 0.3428 0.9661 0.0756 0.069 Uiso calc R 1
C C28 0.0560(5) 1.0664(3) 0.07896(9) 0.0619(7) Uani d . 1
H H28 0.0689 1.1042 0.0482 0.074 Uiso calc R 1
C C29 -0.1246(5) 1.0936(3) 0.10784(10) 0.0637(7) Uani d . 1
H H29 -0.2344 1.1504 0.0970 0.076 Uiso calc R 1
C C30 -0.1436(4) 1.0367(3) 0.15312(9) 0.0555(6) Uani d . 1
H H30 -0.2670 1.0560 0.1727 0.067 Uiso calc R 1

loop_
_atom_site_aniso_label
_atom_site_aniso_U_11
_atom_site_aniso_U_22
_atom_site_aniso_U_33
_atom_site_aniso_U_12
_atom_site_aniso_U_13
_atom_site_aniso_U_23
O1 0.0651(11) 0.0480(10) 0.0664(11) -0.0073(8) 0.0028(9) 0.0153(8)
O2 0.0573(11) 0.0598(10) 0.0525(10) -0.0134(8) -0.0093(8) 0.0187(8)
O3 0.0958(16) 0.1193(17) 0.0843(15) 0.0057(13) 0.0176(12) 0.0572(14)
O4 0.1057(17) 0.0964(15) 0.0894(16) -0.0056(13) -0.0405(14) 0.0353(12)
O5 0.0906(14) 0.0428(10) 0.0844(14) -0.0170(9) 0.0022(11) 0.0011(9)
O6 0.0596(11) 0.0675(11) 0.0499(10) 0.0029(9) 0.0070(8) 0.0065(9)
O7 0.1152(19) 0.1178(18) 0.0934(17) 0.0059(15) -0.0204(14) -0.0424(15)
O8 0.126(2) 0.1133(18) 0.1027(19) 0.0052(16) 0.0488(17) -0.0212(14)
N1 0.0526(12) 0.0417(10) 0.0446(11) -0.0038(9) 0.0000(9) 0.0091(9)
N2 0.0803(18) 0.0578(14) 0.0516(14) 0.0135(13) 0.0012(13) 0.0080(11)
N3 0.0601(13) 0.0393(11) 0.0464(12) -0.0058(9) -0.0037(10) 0.0039(9)
N4 0.092(2) 0.0706(16) 0.0600(16) 0.0168(15) 0.0000(15) 0.0004(13)
C1 0.0524(15) 0.0337(12) 0.0424(14) 0.0008(11) 0.0059(11) -0.0024(10)
C2 0.0509(15) 0.0411(13) 0.0496(14) -0.0042(11) 0.0012(12) 0.0021(11)
C3 0.0523(15) 0.0406(13) 0.0400(13) -0.0008(11) -0.0002(11) 0.0036(11)
C4 0.0473(15) 0.0528(14) 0.0533(15) -0.0074(11) -0.0010(12) 0.0118(12)
C5 0.0492(15) 0.0574(15) 0.0556(16) -0.0009(12) -0.0087(12) 0.0072(13)
C6 0.0572(16) 0.0465(13) 0.0388(13) 0.0103(12) 0.0016(12) 0.0034(11)
C7 0.0573(16) 0.0514(14) 0.0509(15) -0.0011(12) 0.0090(13) 0.0111(12)
C8 0.0486(15) 0.0535(14) 0.0515(15) -0.0042(12) -0.0011(12) 0.0064(12)
C9 0.0561(15) 0.0522(14) 0.0500(15) 0.0106(12) 0.0043(12) 0.0078(12)
C10 0.0432(14) 0.0459(13) 0.0493(14) 0.0021(11) 0.0022(11) 0.0133(11)
C11 0.0545(17) 0.0624(16) 0.0687(18) 0.0060(13) -0.0092(14) 0.0110(14)
C12 0.080(2) 0.0760(19) 0.075(2) -0.0046(17) -0.0296(17) 0.0134(17)
C13 0.097(2) 0.0702(19) 0.0508(17) -0.0057(18) -0.0043(17) 0.0017(14)
C14 0.082(2) 0.082(2) 0.066(2) 0.0182(17) 0.0077(17) -0.0085(16)
C15 0.0574(17) 0.0757(18) 0.0563(17) 0.0171(14) -0.0053(13) -0.0012(14)
C16 0.0666(17) 0.0390(14) 0.0463(14) -0.0023(12) 0.0111(12) 0.0047(11)
C17 0.0772(19) 0.0480(15) 0.0605(17) 0.0109(14) 0.0113(15) 0.0073(13)
C18 0.0498(15) 0.0570(15) 0.0424(14) 0.0059(12) 0.0022(12) 0.0153(12)
C19 0.0501(15) 0.0710(17) 0.0524(16) -0.0049(13) -0.0017(12) 0.0163(14)
C20 0.0649(19) 0.0660(17) 0.0578(18) -0.0049(14) -0.0140(15) 0.0108(14)
C21 0.0643(18) 0.0581(15) 0.0447(15) 0.0107(14) -0.0027(13) 0.0053(12)
C22 0.0536(16) 0.0715(17) 0.0542(16) 0.0036(14) 0.0084(13) 0.0124(14)
C23 0.0554(16) 0.0625(16) 0.0531(16) -0.0058(13) 0.0030(13) 0.0027(13)
C24 0.0552(16) 0.0547(15) 0.0505(15) 0.0030(12) 0.0097(12) 0.0034(12)
C25 0.0428(13) 0.0404(12) 0.0431(13) 0.0014(10) 0.0035(11) 0.0009(10)
C26 0.0492(15) 0.0445(13) 0.0511(15) 0.0085(11) 0.0033(12) 0.0019(11)
C27 0.0573(16) 0.0605(16) 0.0517(16) 0.0002(13) 0.0153(13) 0.0022(13)
C28 0.0726(19) 0.0584(16) 0.0519(16) -0.0029(14) -0.0049(15) 0.0121(13)
C29 0.0604(18) 0.0668(17) 0.0669(19) 0.0156(14) -0.0034(15) 0.0155(14)
C30 0.0484(15) 0.0569(15) 0.0625(17) 0.0125(12) 0.0082(13) 0.0048(13)

loop_
_atom_type_symbol
_atom_type_description
_atom_type_scat_dispersion_real
_atom_type_scat_dispersion_imag
_atom_type_scat_source
C C 0.0033 0.0016 'International Tables Vol C Tables 4.2.6.8 and 6.1.1.4'
H H 0.0000 0.0000 'International Tables Vol C Tables 4.2.6.8 and 6.1.1.4'
N N 0.0061 0.0033 'International Tables Vol C Tables 4.2.6.8 and 6.1.1.4'
O O 0.0106 0.0060 'International Tables Vol C Tables 4.2.6.8 and 6.1.1.4'

loop_
_geom_angle_atom_site_label_1
_geom_angle_atom_site_label_2
_geom_angle_atom_site_label_3
_geom_angle
C3 O2 C2 119.19(16)
C18 O6 C17 119.20(19)
C1 N1 C9 122.49(18)
C1 N1 H1 118.8
C9 N1 H1 118.8
O3 N2 O4 122.7(2)
O3 N2 C6 118.7(2)
O4 N2 C6 118.5(2)
C16 N3 C24 122.62(19)
C16 N3 H3 118.7
C24 N3 H3 118.7
O7 N4 O8 122.7(3)
O7 N4 C21 118.6(3)
O8 N4 C21 118.7(3)
O1 C1 N1 124.1(2)
O1 C1 C2 118.5(2)
N1 C1 C2 117.40(19)
O2 C2 C1 109.58(17)
O2 C2 H2A 109.8
C1 C2 H2A 109.8
O2 C2 H2B 109.8
C1 C2 H2B 109.8
H2A C2 H2B 108.2
O2 C3 C4 124.5(2)
O2 C3 C8 114.8(2)
C4 C3 C8 120.7(2)
C3 C4 C5 119.1(2)
C3 C4 H4 120.4
C5 C4 H4 120.4
C6 C5 C4 119.7(2)
C6 C5 H5 120.2
C4 C5 H5 120.2
C5 C6 C7 121.9(2)
C5 C6 N2 119.0(2)
C7 C6 N2 119.1(2)
C6 C7 C8 118.4(2)
C6 C7 H7 120.8
C8 C7 H7 120.8
C7 C8 C3 120.2(2)
C7 C8 H8 119.9
C3 C8 H8 119.9
N1 C9 C10 115.17(18)
N1 C9 H9A 108.5
C10 C9 H9A 108.5
N1 C9 H9B 108.5
C10 C9 H9B 108.5
H9A C9 H9B 107.5
C15 C10 C11 118.1(2)
C15 C10 C9 122.0(2)
C11 C10 C9 119.8(2)
C10 C11 C12 120.6(3)
C10 C11 H11 119.7
C12 C11 H11 119.7
C13 C12 C11 120.5(3)
C13 C12 H12 119.8
C11 C12 H12 119.8
C12 C13 C14 119.6(3)
C12 C13 H13 120.2
C14 C13 H13 120.2
C13 C14 C15 120.0(3)
C13 C14 H14 120.0
C15 C14 H14 120.0
C10 C15 C14 121.2(2)
C10 C15 H15 119.4
C14 C15 H15 119.4
O5 C16 N3 124.0(2)
O5 C16 C17 117.8(2)
N3 C16 C17 118.2(2)
O6 C17 C16 116.64(19)
O6 C17 H17A 108.1
C16 C17 H17A 108.1
O6 C17 H17B 108.1
C16 C17 H17B 108.1
H17A C17 H17B 107.3
C23 C18 O6 124.5(2)
C23 C18 C19 120.8(2)
O6 C18 C19 114.7(2)
C20 C19 C18 120.0(2)
C20 C19 H19 120.0
C18 C19 H19 120.0
C21 C20 C19 119.3(2)
C21 C20 H20 120.4
C19 C20 H20 120.4
C20 C21 C22 121.5(2)
C20 C21 N4 119.6(2)
C22 C21 N4 119.0(3)
C21 C22 C23 119.3(2)
C21 C22 H22 120.4
C23 C22 H22 120.4
C18 C23 C22 119.1(2)
C18 C23 H23 120.4
C22 C23 H23 120.4
N3 C24 C25 115.64(19)
N3 C24 H24A 108.4
C25 C24 H24A 108.4
N3 C24 H24B 108.4
C25 C24 H24B 108.4
H24A C24 H24B 107.4
C26 C25 C30 117.8(2)
C26 C25 C24 123.3(2)
C30 C25 C24 118.8(2)
C25 C26 C27 120.7(2)
C25 C26 H26 119.7
C27 C26 H26 119.7
C28 C27 C26 120.1(2)
C28 C27 H27 120.0
C26 C27 H27 120.0
C29 C28 C27 120.1(2)
C29 C28 H28 119.9
C27 C28 H28 119.9
C28 C29 C30 119.7(2)
C28 C29 H29 120.2
C30 C29 H29 120.2
C29 C30 C25 121.6(2)
C29 C30 H30 119.2
C25 C30 H30 119.2

loop_
_geom_bond_atom_site_label_1
_geom_bond_atom_site_label_2
_geom_bond_distance
O1 C1 1.234(2)
O2 C3 1.366(2)
O2 C2 1.419(2)
O3 N2 1.209(3)
O4 N2 1.216(3)
O5 C16 1.226(2)
O6 C18 1.370(3)
O6 C17 1.425(3)
O7 N4 1.209(3)
O8 N4 1.211(3)
N1 C1 1.323(3)
N1 C9 1.450(3)
N1 H1 0.8600
N2 C6 1.463(3)
N3 C16 1.320(3)
N3 C24 1.447(3)
N3 H3 0.8600
N4 C21 1.462(3)
C1 C2 1.501(3)
C2 H2A 0.9700
C2 H2B 0.9700
C3 C4 1.373(3)
C3 C8 1.384(3)
C4 C5 1.377(3)
C4 H4 0.9300
C5 C6 1.369(3)
C5 H5 0.9300
C6 C7 1.371(3)
C7 C8 1.376(3)
C7 H7 0.9300
C8 H8 0.9300
C9 C10 1.507(3)
C9 H9A 0.9700
C9 H9B 0.9700
C10 C15 1.372(3)
C10 C11 1.377(3)
C11 C12 1.381(4)
C11 H11 0.9300
C12 C13 1.363(4)
C12 H12 0.9300
C13 C14 1.363(4)
C13 H13 0.9300
C14 C15 1.380(3)
C14 H14 0.9300
C15 H15 0.9300
C16 C17 1.502(3)
C17 H17A 0.9700
C17 H17B 0.9700
C18 C23 1.370(3)
C18 C19 1.377(3)
C19 C20 1.371(3)
C19 H19 0.9300
C20 C21 1.368(3)
C20 H20 0.9300
C21 C22 1.370(3)
C22 C23 1.391(3)
C22 H22 0.9300
C23 H23 0.9300
C24 C25 1.502(3)
C24 H24A 0.9700
C24 H24B 0.9700
C25 C26 1.380(3)
C25 C30 1.384(3)
C26 C27 1.385(3)
C26 H26 0.9300
C27 C28 1.371(3)
C27 H27 0.9300
C28 C29 1.363(4)
C28 H28 0.9300
C29 C30 1.375(3)
C29 H29 0.9300
C30 H30 0.9300

loop_
_geom_hbond_atom_site_label_D
_geom_hbond_atom_site_label_H
_geom_hbond_atom_site_label_A
_geom_hbond_site_symmetry_A
_geom_hbond_distance_DH
_geom_hbond_distance_HA
_geom_hbond_distance_DA
_geom_hbond_angle_DHA
N3 H3 O1 1_565 0.86 2.15 2.927(2) 150.3
N1 H1 O5 1_655 0.86 2.13 2.915(3) 150.8

loop_
_geom_torsion_atom_site_label_1
_geom_torsion_atom_site_label_2
_geom_torsion_atom_site_label_3
_geom_torsion_atom_site_label_4
_geom_torsion
C9 N1 C1 O1 5.6(3)
C9 N1 C1 C2 -174.34(19)
C3 O2 C2 C1 172.61(18)
O1 C1 C2 O2 -176.67(19)
N1 C1 C2 O2 3.2(3)
C2 O2 C3 C4 6.9(3)
C2 O2 C3 C8 -173.41(19)
O2 C3 C4 C5 179.5(2)
C8 C3 C4 C5 -0.1(3)
C3 C4 C5 C6 -0.2(4)
C4 C5 C6 C7 -0.1(4)
C4 C5 C6 N2 -179.1(2)
O3 N2 C6 C5 177.7(2)
O4 N2 C6 C5 -0.6(3)
O3 N2 C6 C7 -1.3(3)
O4 N2 C6 C7 -179.6(2)
C5 C6 C7 C8 0.6(3)
N2 C6 C7 C8 179.6(2)
C6 C7 C8 C3 -0.9(3)
O2 C3 C8 C7 -179.0(2)
C4 C3 C8 C7 0.7(3)
C1 N1 C9 C10 -110.3(2)
N1 C9 C10 C15 29.1(3)
N1 C9 C10 C11 -153.7(2)
C15 C10 C11 C12 0.6(3)
C9 C10 C11 C12 -176.7(2)
C10 C11 C12 C13 -0.8(4)
C11 C12 C13 C14 0.6(4)
C12 C13 C14 C15 -0.4(4)
C11 C10 C15 C14 -0.4(4)
C9 C10 C15 C14 176.9(2)
C13 C14 C15 C10 0.2(4)
C24 N3 C16 O5 6.9(4)
C24 N3 C16 C17 -173.8(2)
C18 O6 C17 C16 83.1(3)
O5 C16 C17 O6 -175.2(2)
N3 C16 C17 O6 5.4(3)
C17 O6 C18 C23 -11.8(3)
C17 O6 C18 C19 168.8(2)
C23 C18 C19 C20 -2.5(4)
O6 C18 C19 C20 177.0(2)
C18 C19 C20 C21 0.5(4)
C19 C20 C21 C22 1.9(4)
C19 C20 C21 N4 -178.3(2)
O7 N4 C21 C20 -4.5(4)
O8 N4 C21 C20 174.0(3)
O7 N4 C21 C22 175.4(2)
O8 N4 C21 C22 -6.1(4)
C20 C21 C22 C23 -2.2(4)
N4 C21 C22 C23 178.0(2)
O6 C18 C23 C22 -177.3(2)
C19 C18 C23 C22 2.1(4)
C21 C22 C23 C18 0.2(4)
C16 N3 C24 C25 -116.5(2)
N3 C24 C25 C26 26.9(3)
N3 C24 C25 C30 -155.37(19)
C30 C25 C26 C27 0.3(3)
C24 C25 C26 C27 178.1(2)
C25 C26 C27 C28 -0.9(3)
C26 C27 C28 C29 0.9(3)
C27 C28 C29 C30 -0.4(4)
C28 C29 C30 C25 -0.2(4)
C26 C25 C30 C29 0.2(3)
C24 C25 C30 C29 -177.7(2)

loop_
_cod_related_entry_id
_cod_related_entry_database
_cod_related_entry_code
1 ChemSpider 2066929
